data_4336936
loop_
_publ_author_name
'Yae In Cho'
'David M. Joseph'
'Michael J. Rose'

_publ_contact_author_address
;
Department of Chemistry
The University of Texas at Austin,
105 E 24th St
Austin, TX  78712
USA
;
_publ_contact_author_email mrose@cm.utexas.edu
_publ_contact_author_name 'Michael J. Rose'
_publ_section_title
;
 "Criss-Crossed" Dinucleating Behavior of an N4 Schiff Base Ligand:
 Formation of a \m-OH,\m-O2 Dicobalt(III) Core via O2 Activation
;
_journal_name_full 'Inorganic Chemistry'
_journal_page_first 13298
_journal_page_last 13300
_journal_paper_doi 10.1021/ic402391f
_journal_volume 52
_journal_year 2013
_chemical_formula_moiety
;
2 C14 H14 N4, 2 Co 3+, O2 2-, 3 Cl O4 1-, OH 1-, 
H2 O, 2 C2 H3 n
;
_chemical_formula_sum 'C32 H37 Cl3 Co2 N10 O16'
_chemical_formula_weight 1041.93
_chemical_name_systematic
;
 ?
;
_space_group_IT_number 2
_symmetry_cell_setting triclinic
_symmetry_space_group_name_Hall '-P 1'
_symmetry_space_group_name_H-M 'P -1'
_atom_sites_solution_hydrogens geom
_atom_sites_solution_primary direct
_atom_sites_solution_secondary difmap
_audit_creation_method SHELXL-97
_cell_angle_alpha 75.920(3)
_cell_angle_beta 73.078(2)
_cell_angle_gamma 68.687(2)
_cell_formula_units_Z 2
_cell_length_a 10.4878(12)
_cell_length_b 13.613(2)
_cell_length_c 16.729(2)
_cell_measurement_reflns_used 38596
_cell_measurement_temperature 153(2)
_cell_measurement_theta_max 27.5
_cell_measurement_theta_min 3.0
_cell_volume 2103.2(5)
_computing_cell_refinement 'CrystalClear (Rigaku Inc., 2008)'
_computing_data_collection 'CrystalClear (Rigaku Inc., 2008)'
_computing_data_reduction 'CrystalClear (Rigaku Inc., 2008)'
_computing_molecular_graphics 'XP SHELXTL/PC, Siemens Analytical'
_computing_structure_refinement 'XL SHELXTL/PC, Siemens Analytical'
_computing_structure_solution
;

SIR97 - Altomare A., Burla M.C., Camalli M., Cascarano G.L., Giacovazzo C., 
Guagliardi A., Moliterni A.G.G., Polidori G.,Spagna R.
;
_diffrn_ambient_temperature 153(2)
_diffrn_measured_fraction_theta_full 0.997
_diffrn_measured_fraction_theta_max 0.997
_diffrn_measurement_device_type 'Rigaku AFC-12 with Saturn 724+ CCD'
_diffrn_measurement_method \w-scans
_diffrn_radiation_monochromator graphite
_diffrn_radiation_source 'fine-focus sealed tube'
_diffrn_radiation_type MoK\a
_diffrn_radiation_wavelength 0.71075
_diffrn_reflns_av_R_equivalents 0.0287
_diffrn_reflns_av_sigmaI/netI 0.0273
_diffrn_reflns_limit_h_max 13
_diffrn_reflns_limit_h_min -13
_diffrn_reflns_limit_k_max 17
_diffrn_reflns_limit_k_min -17
_diffrn_reflns_limit_l_max 21
_diffrn_reflns_limit_l_min -21
_diffrn_reflns_number 38596
_diffrn_reflns_theta_full 27.42
_diffrn_reflns_theta_max 27.42
_diffrn_reflns_theta_min 3.07
_exptl_absorpt_coefficient_mu 1.061
_exptl_absorpt_correction_T_max 1.00
_exptl_absorpt_correction_T_min 0.817
_exptl_absorpt_correction_type multi-scan
_exptl_absorpt_process_details
;
Abscor. T. Higashi (2001).  The Rigaku Corporation, Tokyo, Japan.
;
_exptl_crystal_colour red
_exptl_crystal_density_diffrn 1.645
_exptl_crystal_description prisms
_exptl_crystal_F_000 1064
_exptl_crystal_size_max 0.26
_exptl_crystal_size_mid 0.16
_exptl_crystal_size_min 0.12
_refine_diff_density_max 0.788
_refine_diff_density_min -0.680
_refine_diff_density_rms 0.082
_refine_ls_extinction_method none
_refine_ls_goodness_of_fit_ref 1.084
_refine_ls_hydrogen_treatment mixed
_refine_ls_matrix_type full
_refine_ls_number_parameters 602
_refine_ls_number_reflns 9573
_refine_ls_number_restraints 41
_refine_ls_restrained_S_all 1.086
_refine_ls_R_factor_all 0.0521
_refine_ls_R_factor_gt 0.0455
_refine_ls_shift/su_max 0.017
_refine_ls_shift/su_mean 0.001
_refine_ls_structure_factor_coef Fsqd
_refine_ls_weighting_details 'calc w=1/[\s^2^(Fo^2^)+(0.0385P)^2^+4.0847P] where P=(Fo^2^+2Fc^2^)/3'
_refine_ls_weighting_scheme calc
_refine_ls_wR_factor_gt 0.1078
_refine_ls_wR_factor_ref 0.1113
_reflns_number_gt 8483
_reflns_number_total 9573
_reflns_threshold_expression >2sigma(I)
_cod_data_source_file ic402391f_si_002_2.cif
_cod_data_source_block coclo4
_cod_database_code 4336936

loop_
_symmetry_equiv_pos_as_xyz
'x, y, z'
'-x, -y, -z'

loop_
_atom_site_label
_atom_site_type_symbol
_atom_site_fract_x
_atom_site_fract_y
_atom_site_fract_z
_atom_site_U_iso_or_equiv
_atom_site_adp_type
_atom_site_occupancy
_atom_site_symmetry_multiplicity
_atom_site_calc_flag
_atom_site_refinement_flags
_atom_site_disorder_assembly
_atom_site_disorder_group
N1 N 0.2564(3) 0.42497(18) 0.82410(14) 0.0241(5) Uani 1 1 d . C .
N2 N 0.1434(2) 0.41291(18) 0.70987(15) 0.0258(5) Uani 1 1 d . C .
N3 N 0.1638(3) 0.18364(18) 0.66987(15) 0.0265(5) Uani 1 1 d . . .
N4 N 0.3649(3) 0.00532(18) 0.65737(15) 0.0263(5) Uani 1 1 d . . .
C1 C 0.3238(4) 0.4302(2) 0.87846(18) 0.0317(6) Uani 1 1 d . . .
H1 H 0.4170 0.3840 0.8780 0.038 Uiso 1 1 calc R . .
C2 C 0.2597(4) 0.5028(3) 0.9366(2) 0.0402(8) Uani 1 1 d . . .
H2 H 0.3096 0.5053 0.9748 0.048 Uiso 1 1 calc R . .
C3 C 0.1247(4) 0.5701(3) 0.9380(2) 0.0420(8) Uani 1 1 d . . .
H3 H 0.0808 0.6201 0.9765 0.050 Uiso 1 1 calc R . .
C4 C 0.0538(4) 0.5637(3) 0.8820(2) 0.0374(7) Uani 1 1 d . . .
H4 H -0.0401 0.6082 0.8822 0.045 Uiso 1 1 calc R . .
C5 C 0.1231(3) 0.4910(2) 0.82597(18) 0.0283(6) Uani 1 1 d . . .
C6 C 0.0616(3) 0.4758(2) 0.76346(19) 0.0290(6) Uani 1 1 d . . .
H6 H -0.0347 0.5108 0.7624 0.035 Uiso 1 1 calc R . .
C7 C 0.0825(3) 0.3870(2) 0.65296(19) 0.0271(6) Uani 1 1 d . . .
H7A H 0.1487 0.3828 0.5970 0.032 Uiso 1 1 calc R . .
H7B H -0.0050 0.4455 0.6453 0.032 Uiso 1 1 calc R . .
C8 C 0.0488(3) 0.2820(2) 0.6842(2) 0.0297(6) Uani 1 1 d . . .
H8A H 0.0080 0.2777 0.7458 0.036 Uiso 1 1 calc R . .
H8B H -0.0249 0.2850 0.6570 0.036 Uiso 1 1 calc R . .
C9 C 0.1687(3) 0.1343(2) 0.61144(19) 0.0326(6) Uani 1 1 d . . .
H9 H 0.1021 0.1623 0.5769 0.039 Uiso 1 1 calc R . .
C10 C 0.2827(3) 0.0327(2) 0.60119(18) 0.0318(6) Uani 1 1 d . . .
C11 C 0.3057(4) -0.0274(3) 0.5395(2) 0.0416(8) Uani 1 1 d . . .
H11 H 0.2458 -0.0055 0.5011 0.050 Uiso 1 1 calc R . .
C12 C 0.4186(4) -0.1201(3) 0.5355(2) 0.0449(9) Uani 1 1 d . . .
H12 H 0.4370 -0.1636 0.4943 0.054 Uiso 1 1 calc R . .
C13 C 0.5033(4) -0.1489(3) 0.5910(3) 0.0463(9) Uani 1 1 d . . .
H13 H 0.5815 -0.2124 0.5884 0.056 Uiso 1 1 calc R . .
C14 C 0.4746(3) -0.0844(3) 0.6523(2) 0.0386(7) Uani 1 1 d . . .
H14 H 0.5342 -0.1048 0.6908 0.046 Uiso 1 1 calc R . .
C2A C 0.4536(6) -0.3162(4) 0.8075(3) 0.0698(13) Uani 1 1 d . . .
C2B C 0.9843(5) -0.0675(4) 0.6815(3) 0.0591(11) Uani 1 1 d . . .
C3A C 0.5563(5) -0.3416(4) 0.8555(3) 0.0663(12) Uani 1 1 d . . .
H3A1 H 0.5098 -0.3242 0.9126 0.099 Uiso 1 1 calc R . .
H3A2 H 0.6209 -0.3000 0.8280 0.099 Uiso 1 1 calc R . .
H3A3 H 0.6091 -0.4179 0.8590 0.099 Uiso 1 1 calc R . .
C3B C 1.0582(5) -0.1759(4) 0.7095(3) 0.0648(12) Uani 1 1 d . . .
H3B1 H 1.1423 -0.1789 0.7257 0.097 Uiso 1 1 calc R . .
H3B2 H 1.0857 -0.2178 0.6637 0.097 Uiso 1 1 calc R . .
H3B3 H 0.9972 -0.2053 0.7584 0.097 Uiso 1 1 calc R . .
N1A N 0.3706(6) -0.2952(6) 0.7698(3) 0.120(2) Uani 1 1 d . . .
N1B N 0.9264(5) 0.0194(4) 0.6602(4) 0.0891(15) Uani 1 1 d . . .
N5 N 0.4144(2) 0.44773(18) 0.65911(14) 0.0223(4) Uani 1 1 d . C .
N6 N 0.5178(3) 0.26644(19) 0.74857(16) 0.0281(5) Uani 1 1 d . C .
N7 N 0.4546(3) 0.03810(19) 0.79374(16) 0.0283(5) Uani 1 1 d . . .
N8 N 0.2040(2) 0.02902(17) 0.82370(14) 0.0228(5) Uani 1 1 d . . .
C15 C 0.3534(3) 0.5383(2) 0.61327(19) 0.0297(6) Uani 1 1 d . . .
H15 H 0.2561 0.5576 0.6148 0.036 Uiso 1 1 calc R . .
C16 C 0.4303(4) 0.6059(2) 0.5625(2) 0.0337(7) Uani 1 1 d . . .
H16 H 0.3855 0.6703 0.5300 0.040 Uiso 1 1 calc R . .
C17 C 0.5695(4) 0.5782(3) 0.5603(2) 0.0362(7) Uani 1 1 d . . .
H17 H 0.6221 0.6239 0.5270 0.043 Uiso 1 1 calc R . .
C18 C 0.6350(3) 0.4824(3) 0.6072(2) 0.0356(7) Uani 1 1 d . . .
H18 H 0.7323 0.4615 0.6060 0.043 Uiso 1 1 calc R . .
C19 C 0.5541(3) 0.4188(2) 0.65538(18) 0.0286(6) Uani 1 1 d . . .
C20 C 0.6068(3) 0.3153(2) 0.70695(19) 0.0307(6) Uani 1 1 d . . .
H20 H 0.7030 0.2857 0.7094 0.037 Uiso 1 1 calc R . .
C21 C 0.5677(3) 0.1665(2) 0.8053(2) 0.0326(6) Uani 1 1 d . . .
H21A H 0.5011 0.1706 0.8610 0.039 Uiso 1 1 calc R . .
H21B H 0.6594 0.1623 0.8135 0.039 Uiso 1 1 calc R . .
C22 C 0.5857(3) 0.0621(2) 0.7769(2) 0.0336(7) Uani 1 1 d . . .
H22A H 0.6277 0.0667 0.7154 0.040 Uiso 1 1 calc R . .
H22B H 0.6522 0.0025 0.8062 0.040 Uiso 1 1 calc R . .
C23 C 0.4210(3) -0.0264(2) 0.86142(19) 0.0303(6) Uani 1 1 d . . .
H23 H 0.4833 -0.0633 0.8982 0.036 Uiso 1 1 calc R . .
C24 C 0.2826(3) -0.0394(2) 0.87845(17) 0.0250(5) Uani 1 1 d . . .
C25 C 0.2343(4) -0.1118(2) 0.94274(19) 0.0332(7) Uani 1 1 d . . .
H25 H 0.2912 -0.1576 0.9805 0.040 Uiso 1 1 calc R . .
C26 C 0.1015(4) -0.1158(3) 0.9508(2) 0.0377(7) Uani 1 1 d . . .
H26 H 0.0665 -0.1662 0.9933 0.045 Uiso 1 1 calc R . .
C27 C 0.0201(3) -0.0458(3) 0.8964(2) 0.0378(7) Uani 1 1 d . . .
H27 H -0.0722 -0.0467 0.9017 0.045 Uiso 1 1 calc R . .
C28 C 0.0743(3) 0.0265(2) 0.83340(19) 0.0295(6) Uani 1 1 d . . .
H28 H 0.0174 0.0750 0.7966 0.035 Uiso 1 1 calc R . .
Cl1 Cl 0.75728(8) 0.35130(6) 0.87093(4) 0.02884(15) Uani 1 1 d . . .
O1 O 0.7916(3) 0.24175(19) 0.86115(16) 0.0494(6) Uani 1 1 d . . .
O2 O 0.7361(3) 0.41796(19) 0.79164(15) 0.0489(6) Uani 1 1 d . . .
O3 O 0.8718(3) 0.3633(3) 0.89262(17) 0.0554(7) Uani 1 1 d . . .
O4 O 0.6346(3) 0.3798(3) 0.93684(18) 0.0596(8) Uani 1 1 d . . .
Cl2 Cl 0.27065(7) 0.17280(6) 1.03071(4) 0.03096(16) Uani 1 1 d . . .
O5 O 0.3888(3) 0.2111(2) 1.00797(18) 0.0549(7) Uani 1 1 d . . .
O6 O 0.1820(3) 0.2254(3) 0.97098(16) 0.0561(7) Uani 1 1 d . . .
O7 O 0.3197(3) 0.0598(2) 1.02935(18) 0.0522(7) Uani 1 1 d . . .
O8 O 0.1913(3) 0.1912(2) 1.11425(15) 0.0533(7) Uani 1 1 d . . .
Cl3 Cl 0.11662(13) 0.29744(8) 0.39780(8) 0.0360(2) Uani 0.80 1 d PDU A 1
O9 O 0.1604(5) 0.3325(5) 0.4555(4) 0.0649(15) Uani 0.80 1 d PDU A 1
O10 O 0.1491(7) 0.1851(3) 0.4162(4) 0.0737(16) Uani 0.80 1 d PDU A 1
O11 O -0.0325(4) 0.3461(3) 0.4041(3) 0.0732(13) Uani 0.80 1 d PDU A 1
O12 O 0.1859(6) 0.3259(5) 0.3147(3) 0.0989(17) Uani 0.80 1 d PDU A 1
Cl3A Cl 0.0561(10) 0.3125(7) 0.4274(5) 0.082(2) Uiso 0.20 1 d PD B 2
O9A O 0.158(3) 0.353(3) 0.4367(19) 0.135(19) Uiso 0.20 1 d PD B 2
O10A O 0.114(4) 0.1994(10) 0.435(2) 0.18(2) Uiso 0.20 1 d PD B 2
O11A O -0.073(2) 0.342(3) 0.4867(16) 0.189(15) Uiso 0.20 1 d PD B 2
O12A O 0.043(2) 0.3517(16) 0.3421(9) 0.098(6) Uiso 0.20 1 d PD B 2
O13 O 0.3759(2) 0.28020(15) 0.63081(12) 0.0207(4) Uani 0.91 1 d PD C 1
O14 O 0.4381(2) 0.17028(16) 0.64941(13) 0.0215(4) Uani 0.91 1 d PD C 1
O13A O 0.452(2) 0.2606(16) 0.6476(13) 0.021 Uiso 0.09 1 d PD C 2
O14A O 0.378(2) 0.2026(18) 0.6321(14) 0.021 Uiso 0.09 1 d PD C 2
O15 O 0.2561(2) 0.22882(15) 0.78889(12) 0.0209(4) Uani 1 1 d . C .
Co1 Co 0.31214(4) 0.11184(3) 0.73047(2) 0.01907(9) Uani 1 1 d . . .
Co2 Co 0.33029(4) 0.34082(3) 0.72825(2) 0.01847(9) Uani 1 1 d . . .
O1W O 0.8092(5) 0.2200(4) 0.5495(3) 0.129(2) Uani 1 1 d . . .
H1WA H 0.8415 0.1616 0.5739 0.194 Uiso 1 1 d R . .
H15O H 0.242(4) 0.226(3) 0.837(3) 0.043(11) Uiso 1 1 d . . .

loop_
_atom_site_aniso_label
_atom_site_aniso_U_11
_atom_site_aniso_U_22
_atom_site_aniso_U_33
_atom_site_aniso_U_23
_atom_site_aniso_U_13
_atom_site_aniso_U_12
N1 0.0324(12) 0.0247(11) 0.0178(10) -0.0028(9) -0.0008(9) -0.0159(10)
N2 0.0280(12) 0.0204(11) 0.0293(12) -0.0021(9) -0.0074(10) -0.0085(9)
N3 0.0311(12) 0.0234(11) 0.0290(12) -0.0028(10) -0.0081(10) -0.0128(10)
N4 0.0305(12) 0.0212(11) 0.0234(11) -0.0034(9) 0.0038(9) -0.0115(9)
C1 0.0439(17) 0.0341(16) 0.0233(14) 0.0006(12) -0.0079(12) -0.0222(14)
C2 0.063(2) 0.0468(19) 0.0234(15) -0.0054(14) -0.0073(15) -0.0341(18)
C3 0.061(2) 0.0394(18) 0.0292(16) -0.0156(14) 0.0030(15) -0.0238(17)
C4 0.0418(18) 0.0338(16) 0.0317(16) -0.0089(13) 0.0012(13) -0.0113(14)
C5 0.0352(15) 0.0280(14) 0.0227(13) -0.0038(11) -0.0018(11) -0.0148(12)
C6 0.0278(14) 0.0252(14) 0.0313(15) -0.0030(12) -0.0035(12) -0.0084(11)
C7 0.0267(14) 0.0232(13) 0.0322(15) -0.0036(11) -0.0124(12) -0.0049(11)
C8 0.0253(14) 0.0270(14) 0.0396(16) -0.0040(12) -0.0126(12) -0.0081(11)
C9 0.0445(17) 0.0315(15) 0.0270(14) -0.0015(12) -0.0118(13) -0.0169(13)
C10 0.0456(17) 0.0307(15) 0.0213(13) -0.0051(11) 0.0005(12) -0.0201(13)
C11 0.068(2) 0.0355(17) 0.0261(15) -0.0067(13) -0.0026(15) -0.0261(17)
C12 0.069(2) 0.0344(17) 0.0304(16) -0.0101(14) 0.0137(16) -0.0316(17)
C13 0.0448(19) 0.0319(17) 0.059(2) -0.0204(16) 0.0061(17) -0.0138(15)
C14 0.0323(16) 0.0323(16) 0.0449(19) -0.0102(14) -0.0002(14) -0.0069(13)
C2A 0.077(3) 0.072(3) 0.049(3) 0.005(2) -0.003(2) -0.028(3)
C2B 0.047(2) 0.071(3) 0.066(3) -0.011(2) -0.008(2) -0.030(2)
C3A 0.078(3) 0.050(2) 0.062(3) -0.016(2) -0.010(2) -0.009(2)
C3B 0.068(3) 0.064(3) 0.065(3) -0.019(2) -0.010(2) -0.021(2)
N1A 0.100(4) 0.182(6) 0.073(3) 0.028(4) -0.023(3) -0.067(4)
N1B 0.062(3) 0.075(3) 0.125(4) 0.007(3) -0.022(3) -0.029(2)
N5 0.0297(12) 0.0214(11) 0.0180(10) -0.0029(8) -0.0035(9) -0.0122(9)
N6 0.0285(12) 0.0289(12) 0.0300(12) 0.0002(10) -0.0095(10) -0.0135(10)
N7 0.0270(12) 0.0234(12) 0.0313(13) -0.0032(10) -0.0067(10) -0.0049(9)
N8 0.0278(11) 0.0193(10) 0.0202(11) -0.0039(9) -0.0005(9) -0.0095(9)
C15 0.0326(15) 0.0254(14) 0.0285(14) -0.0006(11) -0.0065(12) -0.0086(12)
C16 0.0482(18) 0.0224(14) 0.0300(15) 0.0006(12) -0.0099(13) -0.0127(13)
C17 0.0499(19) 0.0340(16) 0.0342(16) -0.0025(13) -0.0059(14) -0.0286(15)
C18 0.0347(16) 0.0451(18) 0.0323(16) -0.0003(14) -0.0068(13) -0.0230(14)
C19 0.0300(14) 0.0349(15) 0.0237(13) -0.0006(12) -0.0060(11) -0.0158(12)
C20 0.0284(14) 0.0367(16) 0.0304(15) 0.0002(12) -0.0089(12) -0.0158(12)
C21 0.0289(15) 0.0367(16) 0.0334(15) 0.0036(13) -0.0154(12) -0.0109(12)
C22 0.0253(14) 0.0296(15) 0.0408(17) 0.0064(13) -0.0097(13) -0.0085(12)
C23 0.0303(15) 0.0263(14) 0.0310(15) 0.0001(12) -0.0081(12) -0.0072(12)
C24 0.0306(14) 0.0202(12) 0.0232(13) -0.0029(10) -0.0024(11) -0.0099(11)
C25 0.0451(18) 0.0259(14) 0.0239(14) 0.0017(12) -0.0030(13) -0.0129(13)
C26 0.0455(18) 0.0349(17) 0.0322(16) -0.0024(13) 0.0039(14) -0.0236(15)
C27 0.0332(16) 0.0468(19) 0.0389(17) -0.0133(15) 0.0035(13) -0.0238(15)
C28 0.0292(14) 0.0319(15) 0.0285(14) -0.0079(12) -0.0031(12) -0.0114(12)
Cl1 0.0346(4) 0.0326(4) 0.0216(3) -0.0040(3) -0.0040(3) -0.0151(3)
O1 0.0770(19) 0.0325(13) 0.0426(14) -0.0019(11) -0.0157(13) -0.0225(12)
O2 0.0754(19) 0.0366(13) 0.0317(12) 0.0006(10) -0.0213(12) -0.0108(12)
O3 0.0540(16) 0.090(2) 0.0414(14) -0.0123(14) -0.0110(12) -0.0427(16)
O4 0.0423(15) 0.080(2) 0.0456(15) -0.0218(15) 0.0135(12) -0.0179(14)
Cl2 0.0299(3) 0.0375(4) 0.0232(3) -0.0012(3) -0.0031(3) -0.0124(3)
O5 0.0525(16) 0.0684(18) 0.0534(16) 0.0071(14) -0.0155(13) -0.0378(14)
O6 0.0432(14) 0.083(2) 0.0350(13) 0.0077(13) -0.0155(11) -0.0177(14)
O7 0.0506(15) 0.0459(15) 0.0605(17) -0.0184(13) -0.0087(13) -0.0120(12)
O8 0.0573(16) 0.0640(17) 0.0277(12) -0.0108(12) 0.0010(11) -0.0124(13)
Cl3 0.0371(6) 0.0311(5) 0.0401(6) 0.0072(4) -0.0207(5) -0.0099(4)
O9 0.066(3) 0.065(3) 0.085(3) -0.026(3) -0.037(2) -0.019(2)
O10 0.120(4) 0.0294(17) 0.082(3) 0.0018(18) -0.065(3) -0.009(2)
O11 0.0318(18) 0.069(3) 0.116(4) 0.008(2) -0.036(2) -0.0119(17)
O12 0.091(3) 0.123(4) 0.053(3) 0.023(3) -0.010(2) -0.027(3)
O13 0.0273(11) 0.0168(10) 0.0172(9) 0.0002(7) -0.0049(8) -0.0079(8)
O14 0.0215(10) 0.0165(10) 0.0215(10) 0.0004(8) -0.0011(8) -0.0053(8)
O15 0.0259(9) 0.0208(9) 0.0150(9) -0.0017(7) -0.0016(7) -0.0092(7)
Co1 0.02032(17) 0.01809(17) 0.01745(17) -0.00160(13) -0.00144(13) -0.00742(13)
Co2 0.02118(17) 0.01758(17) 0.01689(17) -0.00048(13) -0.00345(13) -0.00844(13)
O1W 0.084(3) 0.137(4) 0.097(3) 0.016(3) -0.007(2) 0.012(3)

loop_
_atom_type_symbol
_atom_type_description
_atom_type_scat_dispersion_real
_atom_type_scat_dispersion_imag
_atom_type_scat_source
C C 0.0033 0.0016 'International Tables Vol C Tables 4.2.6.8 and 6.1.1.4'
H H 0.0000 0.0000 'International Tables Vol C Tables 4.2.6.8 and 6.1.1.4'
N N 0.0061 0.0033 'International Tables Vol C Tables 4.2.6.8 and 6.1.1.4'
O O 0.0106 0.0060 'International Tables Vol C Tables 4.2.6.8 and 6.1.1.4'
Co Co 0.3494 0.9721 'International Tables Vol C Tables 4.2.6.8 and 6.1.1.4'
Cl Cl 0.1484 0.1585 'International Tables Vol C Tables 4.2.6.8 and 6.1.1.4'

loop_
_geom_angle_atom_site_label_1
_geom_angle_atom_site_label_2
_geom_angle_atom_site_label_3
_geom_angle
C1 N1 C5 118.6(3)
C1 N1 Co2 128.8(2)
C5 N1 Co2 112.25(19)
C6 N2 C7 118.6(2)
C6 N2 Co2 114.9(2)
C7 N2 Co2 125.35(19)
C9 N3 C8 118.1(3)
C9 N3 Co1 113.9(2)
C8 N3 Co1 127.96(19)
C14 N4 C10 118.0(3)
C14 N4 Co1 128.7(2)
C10 N4 Co1 113.17(19)
N1 C1 C2 121.3(3)
N1 C1 H1 119.3
C2 C1 H1 119.3
C3 C2 C1 119.9(3)
C3 C2 H2 120.0
C1 C2 H2 120.0
C2 C3 C4 118.8(3)
C2 C3 H3 120.6
C4 C3 H3 120.6
C5 C4 C3 118.5(3)
C5 C4 H4 120.7
C3 C4 H4 120.7
N1 C5 C4 122.9(3)
N1 C5 C6 112.7(3)
C4 C5 C6 124.4(3)
N2 C6 C5 117.3(3)
N2 C6 H6 121.4
C5 C6 H6 121.4
N2 C7 C8 113.8(2)
N2 C7 H7A 108.8
C8 C7 H7A 108.8
N2 C7 H7B 108.8
C8 C7 H7B 108.8
H7A C7 H7B 107.7
N3 C8 C7 117.5(2)
N3 C8 H8A 107.9
C7 C8 H8A 107.9
N3 C8 H8B 107.9
C7 C8 H8B 107.9
H8A C8 H8B 107.2
N3 C9 C10 116.7(3)
N3 C9 H9 121.7
C10 C9 H9 121.7
N4 C10 C11 123.4(3)
N4 C10 C9 112.8(3)
C11 C10 C9 123.7(3)
C12 C11 C10 117.9(4)
C12 C11 H11 121.1
C10 C11 H11 121.1
C13 C12 C11 119.7(3)
C13 C12 H12 120.1
C11 C12 H12 120.1
C12 C13 C14 119.7(3)
C12 C13 H13 120.1
C14 C13 H13 120.1
N4 C14 C13 121.2(3)
N4 C14 H14 119.4
C13 C14 H14 119.4
N1A C2A C3A 179.2(7)
N1B C2B C3B 178.7(6)
C2A C3A H3A1 109.5
C2A C3A H3A2 109.5
H3A1 C3A H3A2 109.5
C2A C3A H3A3 109.5
H3A1 C3A H3A3 109.5
H3A2 C3A H3A3 109.5
C2B C3B H3B1 109.5
C2B C3B H3B2 109.5
H3B1 C3B H3B2 109.5
C2B C3B H3B3 109.5
H3B1 C3B H3B3 109.5
H3B2 C3B H3B3 109.5
C15 N5 C19 119.4(2)
C15 N5 Co2 127.6(2)
C19 N5 Co2 112.82(18)
C20 N6 C21 117.6(3)
C20 N6 Co2 113.1(2)
C21 N6 Co2 129.27(19)
C23 N7 C22 119.7(3)
C23 N7 Co1 115.9(2)
C22 N7 Co1 123.80(19)
C28 N8 C24 118.2(2)
C28 N8 Co1 128.8(2)
C24 N8 Co1 112.76(18)
N5 C15 C16 121.2(3)
N5 C15 H15 119.4
C16 C15 H15 119.4
C17 C16 C15 119.4(3)
C17 C16 H16 120.3
C15 C16 H16 120.3
C16 C17 C18 119.8(3)
C16 C17 H17 120.1
C18 C17 H17 120.1
C19 C18 C17 118.1(3)
C19 C18 H18 120.9
C17 C18 H18 120.9
N5 C19 C18 122.1(3)
N5 C19 C20 112.9(2)
C18 C19 C20 125.0(3)
N6 C20 C19 117.4(3)
N6 C20 H20 121.3
C19 C20 H20 121.3
N6 C21 C22 117.0(2)
N6 C21 H21A 108.0
C22 C21 H21A 108.0
N6 C21 H21B 108.0
C22 C21 H21B 108.0
H21A C21 H21B 107.3
N7 C22 C21 113.8(3)
N7 C22 H22A 108.8
C21 C22 H22A 108.8
N7 C22 H22B 108.8
C21 C22 H22B 108.8
H22A C22 H22B 107.7
N7 C23 C24 116.9(3)
N7 C23 H23 121.6
C24 C23 H23 121.6
N8 C24 C25 122.8(3)
N8 C24 C23 112.3(2)
C25 C24 C23 124.9(3)
C26 C25 C24 118.6(3)
C26 C25 H25 120.7
C24 C25 H25 120.7
C25 C26 C27 119.1(3)
C25 C26 H26 120.4
C27 C26 H26 120.4
C26 C27 C28 119.6(3)
C26 C27 H27 120.2
C28 C27 H27 120.2
N8 C28 C27 121.7(3)
N8 C28 H28 119.2
C27 C28 H28 119.2
O3 Cl1 O4 108.95(17)
O3 Cl1 O2 109.26(17)
O4 Cl1 O2 111.00(18)
O3 Cl1 O1 108.74(18)
O4 Cl1 O1 110.27(18)
O2 Cl1 O1 108.58(15)
O8 Cl2 O5 110.77(18)
O8 Cl2 O7 108.18(17)
O5 Cl2 O7 109.18(17)
O8 Cl2 O6 109.76(17)
O5 Cl2 O6 109.91(17)
O7 Cl2 O6 109.00(18)
O12 Cl3 O10 109.3(4)
O12 Cl3 O9 110.2(4)
O10 Cl3 O9 109.1(3)
O12 Cl3 O11 108.2(3)
O10 Cl3 O11 109.5(3)
O9 Cl3 O11 110.6(3)
O11A Cl3A O10A 110.4(13)
O11A Cl3A O12A 113.1(13)
O10A Cl3A O12A 107.2(12)
O11A Cl3A O9A 113.2(13)
O10A Cl3A O9A 108.1(13)
O12A Cl3A O9A 104.5(12)
O14 O13 Co2 109.04(14)
O13 O14 Co1 109.60(15)
O14A O13A Co2 106.1(15)
O13A O14A Co1 113.6(15)
Co1 O15 Co2 114.11(10)
Co1 O15 H15O 126(3)
Co2 O15 H15O 113(3)
O14 Co1 O15 89.49(9)
O14 Co1 N7 89.30(10)
O15 Co1 N7 89.18(9)
O14 Co1 O14A 21.9(6)
O15 Co1 O14A 86.5(6)
N7 Co1 O14A 110.9(6)
O14 Co1 N3 92.86(10)
O15 Co1 N3 90.91(9)
N7 Co1 N3 177.83(10)
O14A Co1 N3 71.2(6)
O14 Co1 N4 85.97(9)
O15 Co1 N4 172.49(9)
N7 Co1 N4 96.73(10)
O14A Co1 N4 87.1(6)
N3 Co1 N4 83.36(10)
O14 Co1 N8 170.35(10)
O15 Co1 N8 94.12(9)
N7 Co1 N8 81.82(10)
O14A Co1 N8 167.2(6)
N3 Co1 N8 96.02(10)
N4 Co1 N8 91.31(9)
O13A Co2 O13 26.6(6)
O13A Co2 O15 93.0(6)
O13 Co2 O15 88.19(8)
O13A Co2 N2 115.3(7)
O13 Co2 N2 88.85(10)
O15 Co2 N2 84.14(9)
O13A Co2 N5 82.3(6)
O13 Co2 N5 87.30(9)
O15 Co2 N5 175.24(9)
N2 Co2 N5 97.26(10)
O13A Co2 N6 65.1(7)
O13 Co2 N6 91.52(10)
O15 Co2 N6 94.94(9)
N2 Co2 N6 179.00(10)
N5 Co2 N6 83.69(10)
O13A Co2 N1 161.3(6)
O13 Co2 N1 170.43(9)
O15 Co2 N1 94.76(9)
N2 Co2 N1 82.41(10)
N5 Co2 N1 89.94(9)
N6 Co2 N1 97.28(10)

loop_
_geom_bond_atom_site_label_1
_geom_bond_atom_site_label_2
_geom_bond_distance
N1 C1 1.332(4)
N1 C5 1.356(4)
N1 Co2 2.002(2)
N2 C6 1.290(4)
N2 C7 1.456(4)
N2 Co2 1.925(2)
N3 C9 1.294(4)
N3 C8 1.456(4)
N3 Co1 1.933(2)
N4 C14 1.340(4)
N4 C10 1.354(4)
N4 Co1 1.947(2)
C1 C2 1.406(5)
C1 H1 0.9500
C2 C3 1.377(5)
C2 H2 0.9500
C3 C4 1.388(5)
C3 H3 0.9500
C4 C5 1.385(4)
C4 H4 0.9500
C5 C6 1.466(4)
C6 H6 0.9500
C7 C8 1.528(4)
C7 H7A 0.9900
C7 H7B 0.9900
C8 H8A 0.9900
C8 H8B 0.9900
C9 C10 1.472(4)
C9 H9 0.9500
C10 C11 1.383(4)
C11 C12 1.381(5)
C11 H11 0.9500
C12 C13 1.362(6)
C12 H12 0.9500
C13 C14 1.406(5)
C13 H13 0.9500
C14 H14 0.9500
C2A N1A 1.134(7)
C2A C3A 1.423(7)
C2B N1B 1.138(6)
C2B C3B 1.428(7)
C3A H3A1 0.9800
C3A H3A2 0.9800
C3A H3A3 0.9800
C3B H3B1 0.9800
C3B H3B2 0.9800
C3B H3B3 0.9800
N5 C15 1.330(4)
N5 C19 1.359(4)
N5 Co2 1.938(2)
N6 C20 1.283(4)
N6 C21 1.473(4)
N6 Co2 1.945(2)
N7 C23 1.298(4)
N7 C22 1.460(4)
N7 Co1 1.917(2)
N8 C28 1.335(4)
N8 C24 1.361(4)
N8 Co1 2.008(2)
C15 C16 1.408(4)
C15 H15 0.9500
C16 C17 1.360(5)
C16 H16 0.9500
C17 C18 1.397(5)
C17 H17 0.9500
C18 C19 1.383(4)
C18 H18 0.9500
C19 C20 1.468(4)
C20 H20 0.9500
C21 C22 1.537(4)
C21 H21A 0.9900
C21 H21B 0.9900
C22 H22A 0.9900
C22 H22B 0.9900
C23 C24 1.463(4)
C23 H23 0.9500
C24 C25 1.384(4)
C25 C26 1.380(5)
C25 H25 0.9500
C26 C27 1.380(5)
C26 H26 0.9500
C27 C28 1.399(4)
C27 H27 0.9500
C28 H28 0.9500
Cl1 O3 1.423(3)
Cl1 O4 1.429(3)
Cl1 O2 1.439(2)
Cl1 O1 1.440(2)
Cl2 O8 1.432(2)
Cl2 O5 1.432(3)
Cl2 O7 1.437(3)
Cl2 O6 1.444(3)
Cl3 O12 1.402(4)
Cl3 O10 1.415(3)
Cl3 O9 1.419(4)
Cl3 O11 1.442(3)
Cl3A O11A 1.415(10)
Cl3A O10A 1.423(9)
Cl3A O12A 1.423(10)
Cl3A O9A 1.429(10)
O13 O14 1.394(3)
O13 Co2 1.866(2)
O14 Co1 1.848(2)
O13A O14A 1.396(10)
O13A Co2 1.83(2)
O14A Co1 1.92(2)
O15 Co1 1.8918(19)
O15 Co2 1.9000(18)
O15 H15O 0.77(4)
O1W H1WA 0.8000

loop_
_geom_hbond_atom_site_label_D
_geom_hbond_atom_site_label_H
_geom_hbond_atom_site_label_A
_geom_hbond_distance_DH
_geom_hbond_distance_HA
_geom_hbond_distance_DA
_geom_hbond_angle_DHA
O1W H1WA N1B 0.80 2.18 2.970(7) 168.5
O15 H15O O6 0.77(4) 2.14(4) 2.909(3) 175(4)

loop_
_geom_torsion_atom_site_label_1
_geom_torsion_atom_site_label_2
_geom_torsion_atom_site_label_3
_geom_torsion_atom_site_label_4
_geom_torsion
C5 N1 C1 C2 -0.4(4)
Co2 N1 C1 C2 172.9(2)
N1 C1 C2 C3 0.0(5)
C1 C2 C3 C4 0.8(5)
C2 C3 C4 C5 -1.2(5)
C1 N1 C5 C4 -0.1(4)
Co2 N1 C5 C4 -174.4(2)
C1 N1 C5 C6 -179.4(2)
Co2 N1 C5 C6 6.3(3)
C3 C4 C5 N1 0.9(5)
C3 C4 C5 C6 -179.9(3)
C7 N2 C6 C5 173.4(2)
Co2 N2 C6 C5 4.9(3)
N1 C5 C6 N2 -7.5(4)
C4 C5 C6 N2 173.1(3)
C6 N2 C7 C8 -95.8(3)
Co2 N2 C7 C8 71.4(3)
C9 N3 C8 C7 -105.8(3)
Co1 N3 C8 C7 76.3(3)
N2 C7 C8 N3 -81.1(3)
C8 N3 C9 C10 -177.4(2)
Co1 N3 C9 C10 0.8(3)
C14 N4 C10 C11 0.4(4)
Co1 N4 C10 C11 175.9(2)
C14 N4 C10 C9 -178.1(3)
Co1 N4 C10 C9 -2.7(3)
N3 C9 C10 N4 1.2(4)
N3 C9 C10 C11 -177.3(3)
N4 C10 C11 C12 0.1(5)
C9 C10 C11 C12 178.5(3)
C10 C11 C12 C13 -0.5(5)
C11 C12 C13 C14 0.4(5)
C10 N4 C14 C13 -0.5(4)
Co1 N4 C14 C13 -175.2(2)
C12 C13 C14 N4 0.1(5)
C19 N5 C15 C16 -1.5(4)
Co2 N5 C15 C16 -176.7(2)
N5 C15 C16 C17 -0.1(5)
C15 C16 C17 C18 1.1(5)
C16 C17 C18 C19 -0.6(5)
C15 N5 C19 C18 2.1(4)
Co2 N5 C19 C18 177.9(2)
C15 N5 C19 C20 -177.9(3)
Co2 N5 C19 C20 -2.0(3)
C17 C18 C19 N5 -1.0(5)
C17 C18 C19 C20 178.9(3)
C21 N6 C20 C19 -175.6(3)
Co2 N6 C20 C19 2.8(4)
N5 C19 C20 N6 -0.6(4)
C18 C19 C20 N6 179.5(3)
C20 N6 C21 C22 -107.3(3)
Co2 N6 C21 C22 74.5(3)
C23 N7 C22 C21 -96.8(3)
Co1 N7 C22 C21 73.8(3)
N6 C21 C22 N7 -80.5(3)
C22 N7 C23 C24 174.6(3)
Co1 N7 C23 C24 3.4(3)
C28 N8 C24 C25 0.7(4)
Co1 N8 C24 C25 -173.7(2)
C28 N8 C24 C23 -178.9(2)
Co1 N8 C24 C23 6.8(3)
N7 C23 C24 N8 -6.8(4)
N7 C23 C24 C25 173.6(3)
N8 C24 C25 C26 1.1(4)
C23 C24 C25 C26 -179.4(3)
C24 C25 C26 C27 -1.9(5)
C25 C26 C27 C28 1.1(5)
C24 N8 C28 C27 -1.6(4)
Co1 N8 C28 C27 171.8(2)
C26 C27 C28 N8 0.7(5)
Co2 O13 O14 Co1 61.89(17)
Co2 O13A O14A Co1 -59.1(19)
O13 O14 Co1 O15 -41.52(16)
O13 O14 Co1 N7 -130.71(17)
O13 O14 Co1 O14A 40.3(16)
O13 O14 Co1 N3 49.36(17)
O13 O14 Co1 N4 132.49(17)
Co2 O15 Co1 O14 8.99(11)
Co2 O15 Co1 N7 98.30(12)
Co2 O15 Co1 O14A -12.7(6)
Co2 O15 Co1 N3 -83.87(11)
Co2 O15 Co1 N8 -179.97(11)
C23 N7 Co1 O14 -175.8(2)
C22 N7 Co1 O14 13.3(2)
C23 N7 Co1 O15 94.7(2)
C22 N7 Co1 O15 -76.2(2)
C23 N7 Co1 O14A -179.4(7)
C22 N7 Co1 O14A 9.7(7)
C23 N7 Co1 N4 -90.0(2)
C22 N7 Co1 N4 99.2(2)
C23 N7 Co1 N8 0.4(2)
C22 N7 Co1 N8 -170.5(2)
O13A O14A Co1 O14 -53.3(14)
O13A O14A Co1 O15 44.1(17)
O13A O14A Co1 N7 -43.7(19)
O13A O14A Co1 N3 136.3(18)
O13A O14A Co1 N4 -139.8(17)
O13A O14A Co1 N8 137(2)
C9 N3 Co1 O14 83.8(2)
C8 N3 Co1 O14 -98.2(2)
C9 N3 Co1 O15 173.3(2)
C8 N3 Co1 O15 -8.7(2)
C9 N3 Co1 O14A 87.3(7)
C8 N3 Co1 O14A -94.7(7)
C9 N3 Co1 N4 -1.8(2)
C8 N3 Co1 N4 176.2(2)
C9 N3 Co1 N8 -92.4(2)
C8 N3 Co1 N8 85.5(2)
C14 N4 Co1 O14 84.0(3)
C10 N4 Co1 O14 -90.9(2)
C14 N4 Co1 N7 -4.8(3)
C10 N4 Co1 N7 -179.7(2)
C14 N4 Co1 O14A 106.0(7)
C10 N4 Co1 O14A -68.9(7)
C14 N4 Co1 N3 177.4(3)
C10 N4 Co1 N3 2.51(19)
C14 N4 Co1 N8 -86.7(3)
C10 N4 Co1 N8 98.4(2)
C28 N8 Co1 O15 93.6(2)
C24 N8 Co1 O15 -92.76(19)
C28 N8 Co1 N7 -177.8(3)
C24 N8 Co1 N7 -4.19(19)
C28 N8 Co1 O14A 1(3)
C24 N8 Co1 O14A 175(3)
C28 N8 Co1 N3 2.2(3)
C24 N8 Co1 N3 175.88(19)
C28 N8 Co1 N4 -81.2(2)
C24 N8 Co1 N4 92.42(19)
O14A O13A Co2 O13 -40.4(12)
O14A O13A Co2 O15 39.5(15)
O14A O13A Co2 N2 -45.4(17)
O14A O13A Co2 N5 -139.8(16)
O14A O13A Co2 N6 133.6(17)
O14A O13A Co2 N1 153.9(14)
O14 O13 Co2 O13A 55.0(13)
O14 O13 Co2 O15 -45.28(16)
O14 O13 Co2 N2 -129.46(16)
O14 O13 Co2 N5 133.22(16)
O14 O13 Co2 N6 49.61(16)
Co1 O15 Co2 O13A -10.6(7)
Co1 O15 Co2 O13 15.54(11)
Co1 O15 Co2 N2 104.57(12)
Co1 O15 Co2 N6 -75.83(12)
Co1 O15 Co2 N1 -173.58(11)
C6 N2 Co2 O13A -174.9(7)
C7 N2 Co2 O13A 17.4(7)
C6 N2 Co2 O13 -177.1(2)
C7 N2 Co2 O13 15.2(2)
C6 N2 Co2 O15 94.6(2)
C7 N2 Co2 O15 -73.1(2)
C6 N2 Co2 N5 -90.0(2)
C7 N2 Co2 N5 102.4(2)
C6 N2 Co2 N1 -1.0(2)
C7 N2 Co2 N1 -168.7(2)
C15 N5 Co2 O13A 112.6(7)
C19 N5 Co2 O13A -62.9(7)
C15 N5 Co2 O13 86.4(2)
C19 N5 Co2 O13 -89.1(2)
C15 N5 Co2 N2 -2.1(3)
C19 N5 Co2 N2 -177.58(19)
C15 N5 Co2 N6 178.2(3)
C19 N5 Co2 N6 2.7(2)
C15 N5 Co2 N1 -84.4(2)
C19 N5 Co2 N1 100.1(2)
C20 N6 Co2 O13A 81.4(7)
C21 N6 Co2 O13A -100.4(7)
C20 N6 Co2 O13 84.0(2)
C21 N6 Co2 O13 -97.8(3)
C20 N6 Co2 O15 172.3(2)
C21 N6 Co2 O15 -9.4(3)
C20 N6 Co2 N5 -3.1(2)
C21 N6 Co2 N5 175.1(3)
C20 N6 Co2 N1 -92.2(2)
C21 N6 Co2 N1 86.0(3)
C1 N1 Co2 O13A -14(2)
C5 N1 Co2 O13A 159.3(19)
C1 N1 Co2 O15 99.8(2)
C5 N1 Co2 O15 -86.61(19)
C1 N1 Co2 N2 -176.8(2)
C5 N1 Co2 N2 -3.18(19)
C1 N1 Co2 N5 -79.5(2)
C5 N1 Co2 N5 94.15(19)
C1 N1 Co2 N6 4.2(2)
C5 N1 Co2 N6 177.78(19)
